data_7005010
loop_
_publ_author_name
'Burrows, Andrew D.'
'Dodds, Deborah'
'Kirk, Andrew S.'
'Lowe, John P.'
'Mahon, Mary F.'
'Warren, John E.'
'Whittlesey, Michael K.'

_publ_section_title
;
 Substitution and derivatization reactions of a water soluble iron(II)
 complex containing a self-assembled tetradentate phosphine ligand.
;
_journal_issue 5
_journal_name_full 'Dalton transactions (Cambridge, England : 2003)'
_journal_page_first 570
_journal_page_last 580
_journal_paper_doi 10.1039/b614726g
_journal_year 2007
_chemical_formula_sum 'C27.9 H49.8 Fe N2 O17.3 P4 S'
_chemical_formula_weight 901.89
_chemical_name_systematic
;
?
;
_space_group_IT_number 7
_symmetry_cell_setting monoclinic
_symmetry_space_group_name_Hall 'P -2yac'
_symmetry_space_group_name_H-M 'P 1 n 1'
_atom_sites_solution_hydrogens geom
_atom_sites_solution_primary direct
_atom_sites_solution_secondary difmap
_audit_creation_method SHELXL-97
_cell_angle_alpha 90.00
_cell_angle_beta 90.274(1)
_cell_angle_gamma 90.00
_cell_formula_units_Z 2
_cell_length_a 9.4460(2)
_cell_length_b 16.4950(3)
_cell_length_c 13.4620(3)
_cell_measurement_reflns_used 103663
_cell_measurement_temperature 150(2)
_cell_measurement_theta_max 27.485
_cell_measurement_theta_min 2.910
_cell_volume 2097.51(7)
_computing_cell_refinement 'HKL Scalepack (Otwinowski & Minor 1997)'
_computing_data_reduction 'Denzo & Scalepack (otwinowski & Minor, 1997)'
_computing_molecular_graphics 'ORTEX (P.McArdle, 1995)'
_computing_publication_material 'SHELXL-97/2 (Sheldrick,1997)'
_computing_structure_refinement 'SHELXL-97 (Sheldrick, 1997)'
_computing_structure_solution 'SHELXS-97 (Sheldrick, 1990)'
_diffrn_ambient_temperature 150(2)
_diffrn_measured_fraction_theta_full 0.997
_diffrn_measured_fraction_theta_max 0.997
_diffrn_measurement_device_type KappaCCD
_diffrn_measurement_method KappaCCD
_diffrn_radiation_monochromator graphite
_diffrn_radiation_source 'fine-focus sealed tube'
_diffrn_radiation_type MoK\a
_diffrn_radiation_wavelength 0.71073
_diffrn_reflns_av_R_equivalents 0.0563
_diffrn_reflns_av_sigmaI/netI 0.0612
_diffrn_reflns_limit_h_max 12
_diffrn_reflns_limit_h_min -12
_diffrn_reflns_limit_k_max 21
_diffrn_reflns_limit_k_min -21
_diffrn_reflns_limit_l_max 17
_diffrn_reflns_limit_l_min -17
_diffrn_reflns_number 39066
_diffrn_reflns_theta_full 27.48
_diffrn_reflns_theta_max 27.48
_diffrn_reflns_theta_min 3.61
_exptl_absorpt_coefficient_mu 0.631
_exptl_absorpt_correction_T_max 0.94
_exptl_absorpt_correction_T_min 0.86
_exptl_absorpt_correction_type multi-scan
_exptl_absorpt_process_details
;
?
;
_exptl_crystal_colour Red
_exptl_crystal_density_diffrn 1.428
_exptl_crystal_density_method 'not measured'
_exptl_crystal_description Tabloid
_exptl_crystal_F_000 943
_exptl_crystal_size_max 0.15
_exptl_crystal_size_mid 0.15
_exptl_crystal_size_min 0.07
_refine_diff_density_max 0.610
_refine_diff_density_min -0.566
_refine_diff_density_rms 0.100
_refine_ls_abs_structure_details 'Flack H D (1983), Acta Cryst. A39, 876-881'
_refine_ls_abs_structure_Flack 0.013(19)
_refine_ls_extinction_method none
_refine_ls_goodness_of_fit_ref 1.096
_refine_ls_hydrogen_treatment constr
_refine_ls_matrix_type full
_refine_ls_number_parameters 517
_refine_ls_number_reflns 9522
_refine_ls_number_restraints 46
_refine_ls_restrained_S_all 1.106
_refine_ls_R_factor_all 0.0686
_refine_ls_R_factor_gt 0.0599
_refine_ls_shift/su_max 0.000
_refine_ls_shift/su_mean 0.000
_refine_ls_structure_factor_coef Fsqd
_refine_ls_weighting_details 'calc w=1/[\s^2^(Fo^2^)+(0.0668P)^2^+1.2389P] where P=(Fo^2^+2Fc^2^)/3'
_refine_ls_weighting_scheme calc
_refine_ls_wR_factor_gt 0.1251
_refine_ls_wR_factor_ref 0.1281
_reflns_number_gt 8726
_reflns_number_total 9522
_reflns_threshold_expression >2sigma(I)
_cod_data_source_file b614726g.txt
_cod_data_source_block c:\x-ray\kappa\k05ak1\maxus\k05ak1
_cod_depositor_comments
;
The following automatic conversions were performed:
'_symmetry_cell_setting' value 'Monoclinic' changed to 'monoclinic'
according to '/home/saulius/struct/CIF-dictionaries/cif_core.dic'
dictionary named 'cif_core.dic' version 2.4.1 from
2010-06-29.

'_exptl_absorpt_correction_type' value 'Multi-Scan' changed
to 'multi-scan' according to
'/home/saulius/struct/CIF-dictionaries/cif_core.dic' dictionary named
'cif_core.dic' version 2.4.1 from 2010-06-29.

Automatic conversion script
Id: cif_fix_enum 1527 2010-12-29 10:47:43Z saulius 
;
_cod_original_sg_symbol_H-M Pn
_cod_original_formula_sum 'C27.90 H49.80 Fe N2 O17.30 P4 S'
_cod_database_code 7005010

loop_
_symmetry_equiv_pos_as_xyz
'x, y, z'
'x+1/2, -y, z+1/2'

loop_
_atom_site_label
_atom_site_type_symbol
_atom_site_fract_x
_atom_site_fract_y
_atom_site_fract_z
_atom_site_U_iso_or_equiv
_atom_site_adp_type
_atom_site_occupancy
_atom_site_symmetry_multiplicity
_atom_site_calc_flag
_atom_site_refinement_flags
_atom_site_disorder_assembly
_atom_site_disorder_group
Fe1 Fe 0.79024(7) 0.74451(5) 0.63306(8) 0.01901(14) Uani 1 1 d . . .
S1 S 1.07009(13) 0.73752(9) 0.63460(16) 0.0317(3) Uani 1 1 d . . .
P1 P 0.80963(14) 0.87561(8) 0.59650(12) 0.0257(3) Uani 1 1 d . . .
P2 P 0.79306(16) 0.61277(8) 0.67223(13) 0.0280(3) Uani 1 1 d . . .
P3 P 0.61413(15) 0.72797(8) 0.52976(11) 0.0208(3) Uani 1 1 d . . .
P4 P 0.61398(15) 0.76796(9) 0.73270(11) 0.0222(3) Uani 1 1 d . . .
O1 O 0.9692(5) 0.7583(3) 0.7178(4) 0.0302(10) Uani 1 1 d . . .
O2 O 0.9667(4) 0.7238(3) 0.5492(3) 0.0293(10) Uani 1 1 d . . .
O3 O 1.1642(5) 0.8060(3) 0.6146(4) 0.0483(12) Uani 1 1 d . . .
O4 O 1.1499(4) 0.6646(3) 0.6573(4) 0.0432(12) Uani 1 1 d . . .
O5 O 0.8511(5) 0.8826(3) 0.3985(4) 0.0440(12) Uani 1 1 d . . .
O6 O 1.0062(8) 0.9625(5) 0.3221(5) 0.075(2) Uani 1 1 d . . .
O7 O 0.8840(6) 1.0156(3) 0.6760(4) 0.0500(13) Uani 1 1 d . . .
O8 O 1.0312(8) 1.0427(4) 0.8079(5) 0.0716(19) Uani 1 1 d . . .
O9 O 0.7055(5) 0.6250(3) 0.3886(4) 0.0413(12) Uani 1 1 d . . .
O10 O 0.6137(11) 0.6144(4) 0.2390(5) 0.094(3) Uani 1 1 d . . .
O11 O 0.7073(5) 0.8664(3) 0.8781(4) 0.0373(11) Uani 1 1 d . . .
O12 O 0.6100(10) 0.8831(4) 1.0264(6) 0.085(2) Uani 1 1 d . . .
O13 O 0.8239(6) 0.6076(3) 0.8701(4) 0.0509(13) Uani 1 1 d . . .
O14 O 0.9955(7) 0.5451(4) 0.9584(5) 0.0667(17) Uani 1 1 d . . .
O15 O 0.8533(6) 0.4649(3) 0.6091(5) 0.0625(17) Uani 1 1 d . . .
O16 O 0.9796(8) 0.4240(4) 0.4776(6) 0.0718(19) Uani 1 1 d . . .
O17 O 0.3005(11) 0.7005(7) 0.3595(8) 0.085(2) Uani 0.65 1 d PDU . .
O18 O 0.6134(13) 0.1439(7) 0.5551(8) 0.090(3) Uani 0.65 1 d PDU . .
N1 N 0.5139(6) 0.8818(3) 0.5905(5) 0.0297(12) Uani 1 1 d . . .
N2 N 0.5005(5) 0.6185(3) 0.6691(4) 0.0289(12) Uani 1 1 d . . .
C1 C 0.6425(6) 0.9313(3) 0.5802(6) 0.0331(15) Uani 1 1 d . . .
H1A H 0.6392 0.9756 0.6297 0.040 Uiso 1 1 calc R . .
H1B H 0.6420 0.9565 0.5134 0.040 Uiso 1 1 calc R . .
C2 C 0.4985(6) 0.8204(3) 0.5150(5) 0.0258(12) Uani 1 1 d . . .
H2A H 0.5190 0.8453 0.4497 0.031 Uiso 1 1 calc R . .
H2B H 0.3985 0.8026 0.5137 0.031 Uiso 1 1 calc R . .
C3 C 0.4946(6) 0.8537(3) 0.6910(5) 0.0301(14) Uani 1 1 d . . .
H3A H 0.3951 0.8358 0.6982 0.036 Uiso 1 1 calc R . .
H3B H 0.5092 0.9001 0.7364 0.036 Uiso 1 1 calc R . .
C4 C 0.6167(6) 0.5626(3) 0.6870(6) 0.0364(16) Uani 1 1 d . . .
H4A H 0.6094 0.5167 0.6399 0.044 Uiso 1 1 calc R . .
H4B H 0.6091 0.5406 0.7552 0.044 Uiso 1 1 calc R . .
C5 C 0.4849(6) 0.6482(4) 0.5674(5) 0.0293(14) Uani 1 1 d . . .
H5A H 0.3880 0.6702 0.5592 0.035 Uiso 1 1 calc R . .
H5B H 0.4942 0.6017 0.5214 0.035 Uiso 1 1 calc R . .
C6 C 0.4848(7) 0.6823(4) 0.7425(5) 0.0345(15) Uani 1 1 d . . .
H6A H 0.4941 0.6580 0.8094 0.041 Uiso 1 1 calc R . .
H6B H 0.3879 0.7048 0.7368 0.041 Uiso 1 1 calc R . .
C7 C 0.9180(7) 0.9094(4) 0.4911(5) 0.0367(15) Uani 1 1 d . . .
H7A H 0.9262 0.9692 0.4916 0.044 Uiso 1 1 calc R . .
H7B H 1.0144 0.8861 0.4966 0.044 Uiso 1 1 calc R . .
C8 C 0.9086(8) 0.9139(6) 0.3174(7) 0.056(2) Uani 1 1 d . . .
C9 C 0.8353(13) 0.8843(8) 0.2235(8) 0.087(4) Uani 1 1 d . . .
H9A H 0.7792 0.9284 0.1947 0.130 Uiso 1 1 calc R . .
H9B H 0.7729 0.8388 0.2398 0.130 Uiso 1 1 calc R . .
H9C H 0.9065 0.8665 0.1755 0.130 Uiso 1 1 calc R . .
C10 C 0.9090(7) 0.9306(4) 0.6951(5) 0.0393(16) Uani 1 1 d . . .
H10A H 0.8740 0.9153 0.7617 0.047 Uiso 1 1 calc R . .
H10B H 1.0113 0.9180 0.6914 0.047 Uiso 1 1 calc R . .
C11 C 0.9566(10) 1.0677(4) 0.7441(7) 0.056(2) Uani 1 1 d . . .
C12 C 0.9159(12) 1.1514(4) 0.7153(7) 0.070(2) Uani 1 1 d . . .
H12A H 0.8715 1.1786 0.7719 0.104 Uiso 1 1 calc R . .
H12B H 0.8489 1.1494 0.6595 0.104 Uiso 1 1 calc R . .
H12C H 1.0006 1.1816 0.6954 0.104 Uiso 1 1 calc R . .
C13 C 0.6421(7) 0.7057(4) 0.3977(5) 0.0308(14) Uani 1 1 d . . .
H13A H 0.5506 0.7074 0.3616 0.037 Uiso 1 1 calc R . .
H13B H 0.7057 0.7469 0.3683 0.037 Uiso 1 1 calc R . .
C14 C 0.6872(9) 0.5844(5) 0.3032(6) 0.0453(18) Uani 1 1 d . . .
C15 C 0.7592(8) 0.5071(5) 0.3024(7) 0.055(2) Uani 1 1 d . . .
H15A H 0.7113 0.4696 0.3475 0.082 Uiso 1 1 calc R . .
H15B H 0.8576 0.5146 0.3241 0.082 Uiso 1 1 calc R . .
H15C H 0.7577 0.4848 0.2349 0.082 Uiso 1 1 calc R . .
C16 C 0.6355(7) 0.7923(4) 0.8655(5) 0.0342(14) Uani 1 1 d . . .
H16A H 0.5413 0.7957 0.8970 0.041 Uiso 1 1 calc R . .
H16B H 0.6895 0.7485 0.8987 0.041 Uiso 1 1 calc R . .
C17 C 0.6870(8) 0.9064(5) 0.9637(6) 0.0450(18) Uani 1 1 d . . .
C18 C 0.7696(9) 0.9823(5) 0.9691(6) 0.054(2) Uani 1 1 d . . .
H18A H 0.7241 1.0198 1.0155 0.081 Uiso 1 1 calc R . .
H18B H 0.7738 1.0072 0.9031 0.081 Uiso 1 1 calc R . .
H18C H 0.8658 0.9703 0.9924 0.081 Uiso 1 1 calc R . .
C19 C 0.8938(7) 0.5796(4) 0.7832(5) 0.0372(15) Uani 1 1 d . . .
H19A H 0.9003 0.5197 0.7844 0.045 Uiso 1 1 calc R . .
H19B H 0.9911 0.6019 0.7809 0.045 Uiso 1 1 calc R . .
C20 C 0.8904(10) 0.5837(6) 0.9564(7) 0.059(2) Uani 1 1 d . . .
C21 C 0.8200(13) 0.6181(11) 1.0432(8) 0.126(6) Uani 1 1 d . . .
H21A H 0.7402 0.5834 1.0621 0.189 Uiso 1 1 calc R . .
H21B H 0.7850 0.6725 1.0272 0.189 Uiso 1 1 calc R . .
H21C H 0.8874 0.6214 1.0986 0.189 Uiso 1 1 calc R . .
C22 C 0.8822(7) 0.5488(4) 0.5822(6) 0.0408(16) Uani 1 1 d . . .
H22A H 0.8462 0.5602 0.5144 0.049 Uiso 1 1 calc R . .
H22B H 0.9854 0.5592 0.5836 0.049 Uiso 1 1 calc R . .
C23 C 0.9136(11) 0.4082(5) 0.5480(8) 0.067(3) Uani 1 1 d . . .
C24 C 0.8788(13) 0.3242(4) 0.5895(9) 0.089(4) Uani 1 1 d . . .
H24A H 0.8209 0.3300 0.6493 0.133 Uiso 1 1 calc R . .
H24B H 0.9669 0.2959 0.6063 0.133 Uiso 1 1 calc R . .
H24C H 0.8264 0.2930 0.5395 0.133 Uiso 1 1 calc R . .
C25 C 0.0714(15) 0.6929(11) 0.3040(11) 0.084(3) Uani 0.65 1 d PDU . .
H25A H 0.0920 0.7439 0.2696 0.127 Uiso 0.65 1 calc PR . .
H25B H -0.0083 0.7009 0.3494 0.127 Uiso 0.65 1 calc PR . .
H25C H 0.0469 0.6511 0.2552 0.127 Uiso 0.65 1 calc PR . .
C26 C 0.1881(13) 0.6689(8) 0.3570(9) 0.070(2) Uani 0.65 1 d PDU . .
C27 C 0.1658(12) 0.5964(7) 0.4046(10) 0.057(3) Uani 0.65 1 d PDU . .
H27A H 0.2413 0.5582 0.3871 0.085 Uiso 0.65 1 calc PR . .
H27B H 0.0741 0.5740 0.3840 0.085 Uiso 0.65 1 calc PR . .
H27C H 0.1661 0.6051 0.4766 0.085 Uiso 0.65 1 calc PR . .
C28 C 0.5377(17) 0.2320(9) 0.4544(11) 0.072(3) Uani 0.65 1 d PDU . .
H28A H 0.4671 0.2165 0.4043 0.107 Uiso 0.65 1 calc PR . .
H28B H 0.5922 0.2785 0.4303 0.107 Uiso 0.65 1 calc PR . .
H28C H 0.4899 0.2466 0.5163 0.107 Uiso 0.65 1 calc PR . .
C29 C 0.6254(13) 0.1695(7) 0.4712(10) 0.065(2) Uani 0.65 1 d PDU . .
C30 C 0.7054(13) 0.1304(8) 0.4001(9) 0.057(3) Uani 0.65 1 d PDU . .
H30A H 0.7947 0.1121 0.4299 0.086 Uiso 0.65 1 calc PR . .
H30B H 0.7253 0.1678 0.3454 0.086 Uiso 0.65 1 calc PR . .
H30C H 0.6529 0.0834 0.3747 0.086 Uiso 0.65 1 calc PR . .

loop_
_atom_site_aniso_label
_atom_site_aniso_U_11
_atom_site_aniso_U_22
_atom_site_aniso_U_33
_atom_site_aniso_U_23
_atom_site_aniso_U_13
_atom_site_aniso_U_12
Fe1 0.0133(2) 0.0214(3) 0.0224(3) -0.0004(3) -0.0008(4) -0.0007(3)
S1 0.0162(5) 0.0432(9) 0.0357(7) -0.0048(8) 0.0002(7) 0.0005(6)
P1 0.0241(7) 0.0249(6) 0.0281(8) -0.0006(5) 0.0025(6) -0.0059(5)
P2 0.0228(7) 0.0236(6) 0.0377(9) 0.0028(5) -0.0067(7) 0.0030(7)
P3 0.0191(7) 0.0192(6) 0.0240(8) -0.0028(6) -0.0021(6) 0.0005(6)
P4 0.0173(7) 0.0261(6) 0.0233(8) 0.0014(6) 0.0001(6) -0.0014(6)
O1 0.024(2) 0.040(2) 0.026(2) -0.0032(18) -0.0074(18) -0.0005(15)
O2 0.019(2) 0.037(2) 0.032(3) -0.004(2) 0.0080(17) 0.0032(17)
O3 0.030(2) 0.069(3) 0.046(3) -0.003(3) 0.000(2) -0.009(2)
O4 0.0189(19) 0.062(3) 0.049(3) -0.003(2) -0.0081(19) 0.0133(19)
O5 0.049(3) 0.055(3) 0.028(3) 0.009(2) 0.008(2) -0.003(2)
O6 0.072(4) 0.099(5) 0.055(4) 0.038(4) 0.011(3) -0.018(4)
O7 0.066(3) 0.031(2) 0.053(3) -0.018(2) -0.006(2) -0.015(2)
O8 0.102(5) 0.052(3) 0.060(4) -0.011(3) -0.025(4) -0.031(3)
O9 0.040(3) 0.041(3) 0.043(3) -0.013(2) -0.004(2) 0.005(2)
O10 0.147(7) 0.101(5) 0.034(4) -0.018(4) -0.023(4) 0.043(5)
O11 0.036(2) 0.048(3) 0.028(3) -0.017(2) 0.004(2) -0.008(2)
O12 0.119(6) 0.081(4) 0.056(5) -0.022(4) 0.030(5) -0.020(5)
O13 0.042(3) 0.073(3) 0.037(3) 0.008(2) -0.002(2) 0.016(2)
O14 0.066(4) 0.071(4) 0.063(4) 0.032(3) -0.008(3) 0.019(3)
O15 0.065(3) 0.029(2) 0.094(5) -0.002(3) 0.002(3) 0.006(2)
O16 0.092(5) 0.051(3) 0.072(5) -0.016(3) 0.019(4) 0.016(3)
O17 0.061(4) 0.118(6) 0.076(5) 0.023(5) 0.006(4) -0.035(5)
O18 0.099(5) 0.092(5) 0.079(5) -0.011(5) 0.018(5) -0.016(5)
N1 0.029(2) 0.020(2) 0.040(3) 0.002(2) 0.003(2) 0.0080(19)
N2 0.020(2) 0.030(2) 0.037(3) 0.002(2) -0.002(2) -0.0080(19)
C1 0.035(3) 0.019(3) 0.046(4) 0.004(3) 0.003(3) 0.000(2)
C2 0.021(3) 0.030(3) 0.026(3) 0.004(2) -0.006(2) 0.012(2)
C3 0.019(3) 0.027(3) 0.044(4) -0.008(3) 0.002(3) 0.014(2)
C4 0.025(3) 0.022(3) 0.062(5) 0.014(3) 0.001(3) -0.008(2)
C5 0.022(3) 0.027(3) 0.039(4) 0.004(3) -0.007(3) -0.008(2)
C6 0.027(3) 0.037(3) 0.040(4) 0.004(3) 0.007(3) -0.010(2)
C7 0.036(3) 0.046(3) 0.028(3) 0.010(3) 0.008(3) -0.018(3)
C8 0.036(4) 0.092(6) 0.039(5) 0.018(4) 0.003(3) 0.000(4)
C9 0.070(6) 0.157(11) 0.034(5) 0.001(6) -0.001(5) 0.002(7)
C10 0.043(4) 0.040(3) 0.035(4) -0.012(3) -0.008(3) -0.020(3)
C11 0.067(5) 0.035(4) 0.067(6) -0.016(4) 0.021(5) -0.021(4)
C12 0.095(7) 0.035(4) 0.079(6) -0.011(4) -0.001(6) -0.007(4)
C13 0.042(3) 0.036(3) 0.015(3) -0.011(3) -0.005(3) 0.005(3)
C14 0.046(4) 0.062(5) 0.029(4) -0.017(4) -0.009(3) -0.012(3)
C15 0.043(4) 0.046(4) 0.074(6) -0.034(4) -0.003(4) -0.002(3)
C16 0.030(3) 0.043(3) 0.030(4) 0.001(3) 0.001(3) -0.001(3)
C17 0.040(4) 0.055(4) 0.039(5) -0.008(4) -0.016(4) 0.002(3)
C18 0.065(5) 0.063(4) 0.034(4) -0.017(3) -0.007(4) -0.009(4)
C19 0.038(3) 0.036(3) 0.038(4) 0.004(3) 0.002(3) 0.011(3)
C20 0.060(5) 0.076(6) 0.040(5) 0.021(4) -0.008(4) -0.009(4)
C21 0.073(7) 0.27(2) 0.032(6) 0.025(8) -0.010(6) 0.025(10)
C22 0.040(3) 0.034(3) 0.047(4) 0.002(3) -0.005(3) 0.014(3)
C23 0.080(6) 0.036(4) 0.086(7) -0.021(4) -0.014(6) 0.021(4)
C24 0.126(9) 0.025(3) 0.116(9) -0.003(4) 0.029(7) -0.002(4)
C25 0.068(5) 0.120(7) 0.066(6) -0.001(6) 0.021(5) -0.029(6)
C26 0.047(4) 0.105(6) 0.059(5) -0.005(4) 0.019(4) -0.024(4)
C27 0.035(4) 0.074(6) 0.061(6) -0.025(5) 0.011(4) -0.009(4)
C28 0.078(6) 0.088(6) 0.049(6) -0.010(5) -0.007(5) 0.008(5)
C29 0.067(5) 0.074(5) 0.054(5) -0.008(4) 0.005(4) -0.005(4)
C30 0.054(5) 0.071(6) 0.046(5) 0.004(5) 0.014(5) -0.002(5)

loop_
_atom_type_symbol
_atom_type_description
_atom_type_scat_dispersion_real
_atom_type_scat_dispersion_imag
_atom_type_scat_source
C C 0.0033 0.0016 'International Tables Vol C Tables 4.2.6.8 and 6.1.1.4'
H H 0.0000 0.0000 'International Tables Vol C Tables 4.2.6.8 and 6.1.1.4'
N N 0.0061 0.0033 'International Tables Vol C Tables 4.2.6.8 and 6.1.1.4'
O O 0.0106 0.0060 'International Tables Vol C Tables 4.2.6.8 and 6.1.1.4'
S S 0.1246 0.1234 'International Tables Vol C Tables 4.2.6.8 and 6.1.1.4'
P P 0.1023 0.0942 'International Tables Vol C Tables 4.2.6.8 and 6.1.1.4'
Fe Fe 0.3463 0.8444 'International Tables Vol C Tables 4.2.6.8 and 6.1.1.4'

loop_
_geom_angle_atom_site_label_1
_geom_angle_atom_site_label_2
_geom_angle_atom_site_label_3
_geom_angle
_geom_angle_site_symmetry_1
_geom_angle_site_symmetry_3
_geom_angle_publ_flag
O2 Fe1 O1 69.74(15) . . ?
O2 Fe1 P4 175.33(14) . . ?
O1 Fe1 P4 105.59(14) . . ?
O2 Fe1 P3 104.35(14) . . ?
O1 Fe1 P3 174.07(15) . . ?
P4 Fe1 P3 80.32(5) . . ?
O2 Fe1 P1 88.41(13) . . ?
O1 Fe1 P1 86.93(13) . . ?
P4 Fe1 P1 91.58(6) . . ?
P3 Fe1 P1 92.52(6) . . ?
O2 Fe1 P2 87.64(13) . . ?
O1 Fe1 P2 88.16(13) . . ?
P4 Fe1 P2 92.04(7) . . ?
P3 Fe1 P2 92.12(6) . . ?
P1 Fe1 P2 174.54(6) . . ?
O2 Fe1 S1 35.00(14) . . ?
O1 Fe1 S1 34.74(15) . . ?
P4 Fe1 S1 140.32(8) . . ?
P3 Fe1 S1 139.35(8) . . ?
P1 Fe1 S1 87.76(6) . . ?
P2 Fe1 S1 86.85(6) . . ?
O4 S1 O3 111.3(3) . . ?
O4 S1 O1 111.1(3) . . ?
O3 S1 O1 110.2(3) . . ?
O4 S1 O2 111.5(3) . . ?
O3 S1 O2 111.4(3) . . ?
O1 S1 O2 100.87(19) . . ?
O4 S1 Fe1 123.74(19) . . ?
O3 S1 Fe1 124.9(2) . . ?
O1 S1 Fe1 50.44(17) . . ?
O2 S1 Fe1 50.44(16) . . ?
C1 P1 C7 103.7(3) . . ?
C1 P1 C10 105.8(3) . . ?
C7 P1 C10 97.0(3) . . ?
C1 P1 Fe1 116.13(19) . . ?
C7 P1 Fe1 120.7(2) . . ?
C10 P1 Fe1 111.0(2) . . ?
C22 P2 C19 97.4(3) . . ?
C22 P2 C4 103.3(3) . . ?
C19 P2 C4 103.8(3) . . ?
C22 P2 Fe1 114.3(2) . . ?
C19 P2 Fe1 118.9(2) . . ?
C4 P2 Fe1 116.42(19) . . ?
C13 P3 C5 102.7(3) . . ?
C13 P3 C2 98.4(3) . . ?
C5 P3 C2 102.7(3) . . ?
C13 P3 Fe1 122.0(2) . . ?
C5 P3 Fe1 114.4(2) . . ?
C2 P3 Fe1 113.94(19) . . ?
C16 P4 C6 99.5(3) . . ?
C16 P4 C3 100.8(3) . . ?
C6 P4 C3 101.3(3) . . ?
C16 P4 Fe1 123.7(2) . . ?
C6 P4 Fe1 114.2(2) . . ?
C3 P4 Fe1 114.0(2) . . ?
S1 O1 Fe1 94.8(2) . . ?
S1 O2 Fe1 94.6(2) . . ?
C8 O5 C7 114.0(6) . . ?
C11 O7 C10 113.1(6) . . ?
C14 O9 C13 118.3(6) . . ?
C17 O11 C16 117.3(6) . . ?
C20 O13 C19 112.9(6) . . ?
C23 O15 C22 114.9(7) . . ?
C2 N1 C3 115.0(5) . . ?
C2 N1 C1 113.8(5) . . ?
C3 N1 C1 112.1(6) . . ?
C4 N2 C6 115.3(6) . . ?
C4 N2 C5 116.2(6) . . ?
C6 N2 C5 112.6(5) . . ?
N1 C1 P1 114.8(4) . . ?
N1 C2 P3 115.9(4) . . ?
N1 C3 P4 116.1(4) . . ?
N2 C4 P2 112.0(4) . . ?
N2 C5 P3 115.3(4) . . ?
N2 C6 P4 115.5(4) . . ?
O5 C7 P1 109.0(4) . . ?
O6 C8 O5 121.6(8) . . ?
O6 C8 C9 126.5(9) . . ?
O5 C8 C9 111.9(8) . . ?
O7 C10 P1 105.4(4) . . ?
O8 C11 O7 122.6(7) . . ?
O8 C11 C12 131.8(8) . . ?
O7 C11 C12 105.6(8) . . ?
O9 C13 P3 108.9(4) . . ?
O10 C14 O9 118.6(8) . . ?
O10 C14 C15 128.6(7) . . ?
O9 C14 C15 112.8(7) . . ?
O11 C16 P4 110.9(5) . . ?
O12 C17 O11 123.0(7) . . ?
O12 C17 C18 124.5(8) . . ?
O11 C17 C18 112.4(7) . . ?
O13 C19 P2 109.2(4) . . ?
O14 C20 O13 123.7(9) . . ?
O14 C20 C21 125.2(9) . . ?
O13 C20 C21 110.9(8) . . ?
O15 C22 P2 107.4(5) . . ?
O16 C23 O15 124.0(8) . . ?
O16 C23 C24 128.0(8) . . ?
O15 C23 C24 108.0(9) . . ?
O17 C26 C25 127.4(13) . . ?
O17 C26 C27 120.7(13) . . ?
C25 C26 C27 111.7(12) . . ?
O18 C29 C28 111.4(13) . . ?
O18 C29 C30 122.5(13) . . ?
C28 C29 C30 125.6(14) . . ?

loop_
_geom_bond_atom_site_label_1
_geom_bond_atom_site_label_2
_geom_bond_distance
_geom_bond_site_symmetry_2
_geom_bond_publ_flag
Fe1 O2 2.046(4) . ?
Fe1 O1 2.047(4) . ?
Fe1 P4 2.1776(17) . ?
Fe1 P3 2.1803(17) . ?
Fe1 P1 2.2256(16) . ?
Fe1 P2 2.2362(16) . ?
Fe1 S1 2.6460(13) . ?
S1 O4 1.451(5) . ?
S1 O3 1.463(5) . ?
S1 O1 1.513(5) . ?
S1 O2 1.523(5) . ?
P1 C1 1.839(6) . ?
P1 C7 1.840(6) . ?
P1 C10 1.858(6) . ?
P2 C22 1.817(7) . ?
P2 C19 1.850(7) . ?
P2 C4 1.872(6) . ?
P3 C13 1.836(6) . ?
P3 C5 1.867(6) . ?
P3 C2 1.885(5) . ?
P4 C16 1.842(7) . ?
P4 C6 1.871(6) . ?
P4 C3 1.892(6) . ?
O5 C8 1.327(9) . ?
O5 C7 1.462(9) . ?
O6 C8 1.223(11) . ?
O7 C11 1.429(9) . ?
O7 C10 1.445(8) . ?
O8 C11 1.182(11) . ?
O9 C14 1.341(9) . ?
O9 C13 1.465(7) . ?
O10 C14 1.211(10) . ?
O11 C17 1.342(9) . ?
O11 C16 1.408(8) . ?
O12 C17 1.181(11) . ?
O13 C20 1.376(10) . ?
O13 C19 1.423(9) . ?
O14 C20 1.180(11) . ?
O15 C23 1.371(10) . ?
O15 C22 1.456(8) . ?
O16 C23 1.167(12) . ?
O17 C26 1.182(16) . ?
O18 C29 1.212(16) . ?
N1 C2 1.441(8) . ?
N1 C3 1.443(9) . ?
N1 C1 1.471(8) . ?
N2 C4 1.452(8) . ?
N2 C6 1.452(9) . ?
N2 C5 1.461(9) . ?
C8 C9 1.519(13) . ?
C11 C12 1.485(12) . ?
C14 C15 1.445(11) . ?
C17 C18 1.477(11) . ?
C20 C21 1.462(15) . ?
C23 C24 1.529(12) . ?
C25 C26 1.369(14) . ?
C26 C27 1.374(13) . ?
C28 C29 1.341(13) . ?
C29 C30 1.381(13) . ?
